data_7039063
loop_
_publ_author_name
'Li, Yu-Ling'
'Zhao, Dan'
'Zhao, Yue'
'Wang, Peng'
'Wang, Huai-Wei'
'Sun, Wei-Yin'

_publ_section_title
;
 Synthesis, structure, and magnetic and catalytic properties of metal
 frameworks with 2,2'-dinitro-4,4'-biphenyldicarboxylate and
 imidazole-containing tripodal ligands.
;
_journal_issue 21
_journal_name_full 'Dalton transactions (Cambridge, England : 2003)'
_journal_page_first 8816
_journal_page_last 8823
_journal_paper_doi 10.1039/c6dt00568c
_journal_volume 45
_journal_year 2016
_chemical_formula_moiety 'C57 H34 Cd3 N12 O26'
_chemical_formula_sum 'C57 H34 Cd3 N12 O26'
_chemical_formula_weight 1640.16
_space_group_crystal_system monoclinic
_space_group_IT_number 14
_space_group_name_Hall '-P 2yn'
_space_group_name_H-M_alt 'P 1 21/n 1'
_symmetry_space_group_name_Hall '-P 2yn'
_symmetry_space_group_name_H-M 'P 1 21/n 1'
_atom_sites_solution_hydrogens mixed
_audit_creation_method SHELXL-2014/7
_audit_update_record
;
2016-03-20 deposited with the CCDC.
2016-04-13 downloaded from the CCDC.
;
_cell_angle_alpha 90.000(5)
_cell_angle_beta 90.444(5)
_cell_angle_gamma 90.000(5)
_cell_formula_units_Z 4
_cell_length_a 16.033(5)
_cell_length_b 16.586(5)
_cell_length_c 22.266(5)
_cell_measurement_reflns_used 9771
_cell_measurement_temperature 293(2)
_cell_measurement_theta_max 27.57
_cell_measurement_theta_min 2.20
_cell_volume 5921(3)
_computing_cell_refinement 'Bruker SMART'
_computing_data_collection 'Bruker SMART'
_computing_data_reduction 'Bruker SAINT'
_computing_molecular_graphics 'Bruker SHELXTL'
_computing_publication_material 'Bruker SHELXTL'
_computing_structure_refinement 'SHELXL-2014/7 (Sheldrick, 2014)'
_computing_structure_solution 'SHELXS-2014/7 (Sheldrick, 2014)'
_diffrn_ambient_temperature 293(2)
_diffrn_measured_fraction_theta_full 0.999
_diffrn_measured_fraction_theta_max 0.999
_diffrn_measurement_device_type 'CCD area detector'
_diffrn_measurement_method 'phi and omega scans'
_diffrn_radiation_type MoK\a
_diffrn_radiation_wavelength 0.71069
_diffrn_reflns_av_R_equivalents 0.0167
_diffrn_reflns_av_unetI/netI 0.0165
_diffrn_reflns_Laue_measured_fraction_full 0.999
_diffrn_reflns_Laue_measured_fraction_max 0.999
_diffrn_reflns_limit_h_max 19
_diffrn_reflns_limit_h_min -18
_diffrn_reflns_limit_k_max 19
_diffrn_reflns_limit_k_min -19
_diffrn_reflns_limit_l_max 12
_diffrn_reflns_limit_l_min -26
_diffrn_reflns_number 32290
_diffrn_reflns_point_group_measured_fraction_full 0.999
_diffrn_reflns_point_group_measured_fraction_max 0.999
_diffrn_reflns_theta_full 25.009
_diffrn_reflns_theta_max 25.009
_diffrn_reflns_theta_min 1.559
_diffrn_source 'fine-focus sealed tube'
_exptl_absorpt_coefficient_mu 1.169
_exptl_absorpt_correction_T_max 0.804
_exptl_absorpt_correction_T_min 0.748
_exptl_absorpt_correction_type multi-scan
_exptl_absorpt_process_details SADABS
_exptl_crystal_colour yellow
_exptl_crystal_density_diffrn 1.840
_exptl_crystal_description block
_exptl_crystal_F_000 3248
_exptl_crystal_size_max 0.270
_exptl_crystal_size_mid 0.220
_exptl_crystal_size_min 0.190
_refine_diff_density_max 1.102
_refine_diff_density_min -1.196
_refine_diff_density_rms 0.065
_refine_ls_extinction_method none
_refine_ls_goodness_of_fit_ref 1.036
_refine_ls_hydrogen_treatment constr
_refine_ls_matrix_type full
_refine_ls_number_parameters 883
_refine_ls_number_reflns 10436
_refine_ls_number_restraints 37
_refine_ls_restrained_S_all 1.102
_refine_ls_R_factor_all 0.0298
_refine_ls_R_factor_gt 0.0264
_refine_ls_shift/su_max 0.003
_refine_ls_shift/su_mean 0.000
_refine_ls_structure_factor_coef Fsqd
_refine_ls_weighting_details 'w=1/[\s^2^(Fo^2^)+(0.0319P)^2^+8.3993P] where P=(Fo^2^+2Fc^2^)/3'
_refine_ls_weighting_scheme calc
_refine_ls_wR_factor_gt 0.0661
_refine_ls_wR_factor_ref 0.0682
_reflns_Friedel_coverage 0.000
_reflns_number_gt 9502
_reflns_number_total 10436
_reflns_threshold_expression 'I > 2\s(I)'
_cod_data_source_file c6dt00568c2.cif
_cod_data_source_block 2
_cod_depositor_comments 'Adding full bibliography for 7039062--7039065.cif.'
_cod_database_code 7039063
_shelx_shelxl_version_number 2014/7
_shelx_space_group_comment
;
The symmetry employed for this shelxl refinement is uniquely defined
by the following loop, which should always be used as a source of
symmetry information in preference to the above space-group names.
They are only intended as comments.
;
_shelx_estimated_absorpt_t_min 0.743
_shelx_estimated_absorpt_t_max 0.808

loop_
_space_group_symop_operation_xyz
'x, y, z'
'-x+1/2, y+1/2, -z+1/2'
'-x, -y, -z'
'x-1/2, -y-1/2, z-1/2'

loop_
_atom_site_label
_atom_site_type_symbol
_atom_site_fract_x
_atom_site_fract_y
_atom_site_fract_z
_atom_site_U_iso_or_equiv
_atom_site_adp_type
_atom_site_occupancy
_atom_site_site_symmetry_order
_atom_site_calc_flag
_atom_site_refinement_flags_posn
_atom_site_refinement_flags_adp
Cd1 Cd 0.02346(2) -0.06631(2) 0.67996(2) 0.02782(6) Uani 1 1 d . .
Cd2 Cd 0.11066(2) 0.09599(2) 0.78581(2) 0.02704(6) Uani 1 1 d . .
Cd3 Cd -0.69602(2) 0.29645(2) 0.83780(2) 0.03346(6) Uani 1 1 d . .
N1 N 0.10502(14) 0.11653(15) 0.88767(10) 0.0326(5) Uani 1 1 d . .
N2 N 0.13370(14) 0.14497(15) 0.98192(10) 0.0320(5) Uani 1 1 d . .
N3 N 0.45075(19) 0.38139(19) 1.03184(15) 0.0558(8) Uani 1 1 d . .
N4 N 0.36704(15) 0.28944(15) 1.06932(11) 0.0346(6) Uani 1 1 d . .
N5 N 0.08060(14) 0.13002(16) 1.27299(10) 0.0328(5) Uani 1 1 d . .
N6 N 0.16520(14) 0.16116(16) 1.19941(10) 0.0331(5) Uani 1 1 d . .
N7 N 0.40296(18) 0.22408(18) 0.59561(15) 0.0504(7) Uani 1 1 d . .
N8 N 0.3569(2) 0.1811(4) 0.39660(18) 0.1221(15) Uani 1 1 d . U
N9 N 0.2178(2) -0.0625(2) 0.99510(12) 0.0515(8) Uani 1 1 d . .
N10 N 0.4688(2) -0.05536(19) 0.93911(14) 0.0564(8) Uani 1 1 d . .
N11 N -0.35326(17) 0.0563(2) 0.65366(13) 0.0529(8) Uani 1 1 d . .
N12 N -0.46473(17) -0.07331(18) 0.78572(15) 0.0514(8) Uani 1 1 d . .
C6 C 0.26627(18) 0.22418(19) 1.13405(13) 0.0352(7) Uani 1 1 d . .
H6 H 0.2950 0.2432 1.1676 0.042 Uiso 1 1 calc R U
O1 O 0.13696(15) -0.02328(17) 0.63791(12) 0.0607(7) Uani 1 1 d . .
O2 O 0.14778(14) 0.09219(16) 0.68763(10) 0.0508(6) Uani 1 1 d . .
H2WA H 0.0350 0.2417 0.7460 0.061 Uiso 1 1 d R U
H2WB H 0.1044 0.2666 0.7816 0.061 Uiso 1 1 d R U
O3 O 0.72879(13) 0.15618(15) 0.41761(10) 0.0455(6) Uani 1 1 d . .
O4 O 0.66152(13) 0.16889(15) 0.33237(9) 0.0439(5) Uani 1 1 d . .
O5 O 0.4248(2) 0.2311(2) 0.64758(14) 0.0778(9) Uani 1 1 d . .
O6 O 0.4205(2) 0.27196(17) 0.55681(15) 0.0802(10) Uani 1 1 d . .
O7 O 0.2990(2) 0.1980(4) 0.42054(19) 0.1567(16) Uani 1 1 d . U
O8 O 0.3563(3) 0.1889(5) 0.3455(2) 0.1702(16) Uani 1 1 d . U
O9 O 0.13406(13) -0.14343(14) 0.73785(9) 0.0394(5) Uani 1 1 d . .
O10 O 0.08181(11) -0.04358(12) 0.78897(9) 0.0311(4) Uani 1 1 d . .
O11 O 0.63572(12) -0.20784(14) 1.09289(9) 0.0395(5) Uani 1 1 d . .
O12 O 0.55603(13) -0.30603(13) 1.12561(9) 0.0400(5) Uani 1 1 d . .
O13 O 0.14652(19) -0.0451(2) 1.00601(12) 0.0774(9) Uani 1 1 d . .
O14 O 0.2745(2) -0.0506(3) 1.02979(14) 0.1131(16) Uani 1 1 d . .
O15 O 0.4110(2) -0.01239(16) 0.92303(14) 0.0758(9) Uani 1 1 d . .
O16 O 0.5410(2) -0.0428(2) 0.92684(16) 0.0947(12) Uani 1 1 d . .
O17 O -0.03419(12) 0.09237(16) 0.79316(11) 0.0490(6) Uani 1 1 d . .
O18 O -0.04825(12) 0.04863(14) 0.69926(9) 0.0399(5) Uani 1 1 d . .
O19 O -0.73257(12) 0.18454(13) 0.78757(10) 0.0405(5) Uani 1 1 d . .
O20 O -0.75097(12) 0.05350(14) 0.79349(11) 0.0457(6) Uani 1 1 d . .
O21 O -0.3195(2) 0.0773(3) 0.60749(13) 0.0986(13) Uani 1 1 d . .
O22 O -0.42343(18) 0.0302(3) 0.65408(14) 0.0928(12) Uani 1 1 d . .
O23 O -0.39263(19) -0.0875(2) 0.7782(2) 0.1123(16) Uani 1 1 d . .
O24 O -0.51281(18) -0.12592(17) 0.7995(2) 0.0889(11) Uani 1 1 d . .
O1W O -0.03861(15) -0.05160(14) 0.58283(10) 0.0491(6) Uani 1 1 d . .
H1WA H -0.0425 -0.0018 0.5712 0.059 Uiso 1 1 d R U
H1WB H -0.0063 -0.0739 0.5507 0.059 Uiso 1 1 d R U
O2W O 0.08014(16) 0.22697(15) 0.75919(13) 0.0594(7) Uani 1 1 d . .
C1 C 0.15142(18) 0.14994(19) 1.09063(13) 0.0353(7) Uani 1 1 d . .
H1 H 0.1044 0.1177 1.0953 0.042 Uiso 1 1 calc R U
C2 C 0.17916(17) 0.17024(18) 1.03413(12) 0.0320(6) Uani 1 1 d . .
C3 C 0.25114(18) 0.21487(18) 1.02674(12) 0.0340(6) Uani 1 1 d . .
H3 H 0.2703 0.2271 0.9885 0.041 Uiso 1 1 calc R U
C4 C 0.29394(17) 0.24091(18) 1.07693(13) 0.0320(6) Uani 1 1 d . .
C5 C 0.19462(17) 0.17833(19) 1.14018(12) 0.0323(6) Uani 1 1 d . .
C7 C 0.16412(17) 0.13556(18) 0.92589(12) 0.0322(6) Uani 1 1 d . .
H7 H 0.2199 0.1418 0.9158 0.039 Uiso 1 1 calc R U
C9 C 0.03301(18) 0.1126(2) 0.92042(14) 0.0412(8) Uani 1 1 d . .
H9 H -0.0194 0.1000 0.9049 0.049 Uiso 1 1 calc R U
C8 C 0.04931(18) 0.1298(2) 0.97826(14) 0.0427(8) Uani 1 1 d . .
H8 H 0.0113 0.1311 1.0096 0.051 Uiso 1 1 calc R U
C10 C 0.3773(2) 0.3474(2) 1.02761(16) 0.0461(8) Uani 1 1 d . .
H10 H 0.3371 0.3614 0.9992 0.055 Uiso 1 1 calc R U
C12 C 0.4897(2) 0.3426(2) 1.07880(17) 0.0513(9) Uani 1 1 d . .
H12 H 0.5434 0.3540 1.0925 0.062 Uiso 1 1 calc R U
C11 C 0.4396(2) 0.2858(2) 1.10234(14) 0.0430(8) Uani 1 1 d . .
H11 H 0.4517 0.2513 1.1342 0.052 Uiso 1 1 calc R U
C13 C 0.08704(18) 0.1402(2) 1.21495(13) 0.0363(7) Uani 1 1 d . .
H13 H 0.0432 0.1339 1.1878 0.044 Uiso 1 1 calc R U
C15 C 0.15863(19) 0.1449(2) 1.29611(13) 0.0420(8) Uani 1 1 d . .
H15A H 0.1730 0.1423 1.3366 0.050 Uiso 1 1 calc R U
C14 C 0.21109(19) 0.1637(2) 1.25179(13) 0.0443(8) Uani 1 1 d . .
H14 H 0.2674 0.1761 1.2557 0.053 Uiso 1 1 calc R U
C57 C 0.16733(17) 0.0451(2) 0.64734(13) 0.0366(7) Uani 1 1 d . .
C16 C 0.23347(18) 0.0723(2) 0.60397(13) 0.0361(7) Uani 1 1 d . .
C17 C 0.2401(2) 0.0362(2) 0.54841(15) 0.0499(9) Uani 1 1 d . .
H17 H 0.2023 -0.0037 0.5372 0.060 Uiso 1 1 calc R U
C18 C 0.3024(2) 0.0587(2) 0.50910(15) 0.0521(9) Uani 1 1 d . .
H18 H 0.3065 0.0329 0.4721 0.062 Uiso 1 1 calc R U
C19 C 0.35851(19) 0.1186(2) 0.52387(14) 0.0395(7) Uani 1 1 d . .
C20 C 0.34848(18) 0.15623(19) 0.57914(14) 0.0355(7) Uani 1 1 d . .
C21 C 0.28732(18) 0.13401(19) 0.61951(13) 0.0349(7) Uani 1 1 d . .
H21 H 0.2826 0.1601 0.6563 0.042 Uiso 1 1 calc R U
C22 C 0.43394(19) 0.1323(2) 0.48636(14) 0.0382(7) Uani 1 1 d . .
C23 C 0.43408(19) 0.1571(2) 0.42702(14) 0.0428(8) Uani 1 1 d . .
C24 C 0.50677(18) 0.1626(2) 0.39363(13) 0.0421(8) Uani 1 1 d . .
H24 H 0.5045 0.1775 0.3534 0.051 Uiso 1 1 calc R U
C25 C 0.58218(17) 0.14571(18) 0.42085(13) 0.0333(6) Uani 1 1 d . .
C26 C 0.5837(2) 0.1227(2) 0.48021(15) 0.0465(8) Uani 1 1 d . .
H26 H 0.6345 0.1126 0.4991 0.056 Uiso 1 1 calc R U
C27 C 0.5107(2) 0.1145(2) 0.51207(14) 0.0487(9) Uani 1 1 d . .
H27 H 0.5131 0.0966 0.5516 0.058 Uiso 1 1 calc R U
C28 C 0.66236(18) 0.15673(18) 0.38819(13) 0.0339(6) Uani 1 1 d . .
C29 C 0.13384(16) -0.09935(17) 0.78382(12) 0.0264(6) Uani 1 1 d . .
C30 C 0.19422(16) -0.11589(16) 0.83395(12) 0.0269(6) Uani 1 1 d . .
C31 C 0.26367(18) -0.16379(19) 0.82503(13) 0.0358(7) Uani 1 1 d . .
H31 H 0.2724 -0.1874 0.7877 0.043 Uiso 1 1 calc R U
C32 C 0.32011(19) -0.1767(2) 0.87117(14) 0.0391(7) Uani 1 1 d . .
H32 H 0.3667 -0.2088 0.8643 0.047 Uiso 1 1 calc R U
C33 C 0.30896(18) -0.14304(19) 0.92767(13) 0.0343(6) Uani 1 1 d . .
C34 C 0.23664(19) -0.09757(19) 0.93588(13) 0.0341(6) Uani 1 1 d . .
C35 C 0.17988(17) -0.08322(17) 0.88998(12) 0.0301(6) Uani 1 1 d . .
H35 H 0.1327 -0.0520 0.8968 0.036 Uiso 1 1 calc R U
C36 C 0.37226(18) -0.1620(2) 0.97494(13) 0.0366(7) Uani 1 1 d . .
C37 C 0.45016(19) -0.12507(18) 0.97780(13) 0.0357(7) Uani 1 1 d . .
C38 C 0.51271(19) -0.15077(19) 1.01600(13) 0.0361(7) Uani 1 1 d . .
H38 H 0.5644 -0.1252 1.0161 0.043 Uiso 1 1 calc R U
C39 C 0.49802(17) -0.21475(18) 1.05413(12) 0.0322(6) Uani 1 1 d . .
C40 C 0.42095(19) -0.2522(2) 1.05261(15) 0.0466(8) Uani 1 1 d . .
H40 H 0.4102 -0.2950 1.0784 0.056 Uiso 1 1 calc R U
C41 C 0.3595(2) -0.2263(2) 1.01280(16) 0.0510(9) Uani 1 1 d . .
H41 H 0.3085 -0.2530 1.0117 0.061 Uiso 1 1 calc R U
C42 C 0.56725(17) -0.24441(18) 1.09353(12) 0.0312(6) Uani 1 1 d . .
C43 C -0.07636(17) 0.07030(18) 0.74910(14) 0.0337(7) Uani 1 1 d . .
C44 C -0.17051(17) 0.07036(19) 0.75543(13) 0.0335(6) Uani 1 1 d . .
C45 C -0.21969(17) 0.06384(19) 0.70479(13) 0.0349(7) Uani 1 1 d . .
H45 H -0.1953 0.0604 0.6671 0.042 Uiso 1 1 calc R U
C46 C -0.30567(17) 0.06241(19) 0.71001(13) 0.0336(6) Uani 1 1 d . .
C47 C -0.34588(17) 0.06607(19) 0.76496(14) 0.0342(7) Uani 1 1 d . .
C48 C -0.29547(19) 0.0726(3) 0.81527(14) 0.0504(9) Uani 1 1 d . .
H48 H -0.3199 0.0756 0.8530 0.061 Uiso 1 1 calc R U
C49 C -0.20899(19) 0.0750(3) 0.81090(15) 0.0508(9) Uani 1 1 d . .
H49 H -0.1766 0.0797 0.8456 0.061 Uiso 1 1 calc R U
C50 C -0.43888(17) 0.07294(19) 0.77111(13) 0.0338(7) Uani 1 1 d . .
C51 C -0.47277(17) 0.14915(19) 0.76723(14) 0.0370(7) Uani 1 1 d . .
H51 H -0.4375 0.1929 0.7614 0.044 Uiso 1 1 calc R U
C52 C -0.55782(17) 0.16247(19) 0.77169(14) 0.0354(7) Uani 1 1 d . .
H52 H -0.5787 0.2145 0.7675 0.042 Uiso 1 1 calc R U
C53 C -0.61197(16) 0.09929(18) 0.78223(13) 0.0301(6) Uani 1 1 d . .
C54 C -0.57977(17) 0.02224(19) 0.78684(14) 0.0353(7) Uani 1 1 d . .
H54 H -0.6151 -0.0213 0.7934 0.042 Uiso 1 1 calc R U
C55 C -0.49474(17) 0.01009(18) 0.78163(14) 0.0356(7) Uani 1 1 d . .
C56 C -0.70476(17) 0.11329(19) 0.78865(13) 0.0323(6) Uani 1 1 d . .

loop_
_atom_site_aniso_label
_atom_site_aniso_U_11
_atom_site_aniso_U_22
_atom_site_aniso_U_33
_atom_site_aniso_U_23
_atom_site_aniso_U_13
_atom_site_aniso_U_12
Cd1 0.01898(10) 0.03973(12) 0.02479(10) 0.00364(8) 0.00188(7) -0.00150(8)
Cd2 0.01877(10) 0.03817(12) 0.02418(10) -0.00426(8) -0.00008(7) 0.00190(8)
Cd3 0.01919(10) 0.05481(14) 0.02639(11) 0.00727(9) 0.00134(8) 0.00594(9)
N1 0.0255(12) 0.0457(14) 0.0264(12) -0.0038(11) -0.0003(10) -0.0026(10)
N2 0.0271(12) 0.0462(14) 0.0227(11) -0.0035(10) 0.0013(9) -0.0076(11)
N3 0.0515(18) 0.0493(17) 0.067(2) 0.0063(15) -0.0006(15) -0.0247(14)
N4 0.0318(13) 0.0448(14) 0.0273(12) -0.0010(11) 0.0008(10) -0.0123(11)
N5 0.0261(12) 0.0473(14) 0.0251(12) 0.0037(11) 0.0019(9) -0.0044(11)
N6 0.0265(12) 0.0519(15) 0.0210(11) 0.0019(11) 0.0018(9) -0.0078(11)
N7 0.0449(16) 0.0486(17) 0.0578(19) -0.0034(15) 0.0206(15) -0.0091(13)
N8 0.0301(16) 0.277(4) 0.0590(18) 0.053(3) 0.0155(15) 0.036(2)
N9 0.0571(19) 0.070(2) 0.0270(14) -0.0074(13) -0.0119(13) 0.0208(16)
N10 0.071(2) 0.0490(17) 0.0483(18) 0.0157(14) -0.0319(16) -0.0179(16)
N11 0.0310(15) 0.091(2) 0.0365(16) -0.0115(15) -0.0083(12) 0.0049(15)
N12 0.0293(15) 0.0448(16) 0.080(2) 0.0019(15) 0.0028(14) 0.0062(13)
C6 0.0322(15) 0.0480(18) 0.0255(14) -0.0027(13) -0.0013(12) -0.0106(13)
O1 0.0433(14) 0.0703(17) 0.0691(17) -0.0093(14) 0.0295(13) -0.0227(13)
O2 0.0406(13) 0.0795(17) 0.0324(12) -0.0022(12) 0.0157(10) -0.0060(12)
O3 0.0240(11) 0.0730(16) 0.0396(12) 0.0018(11) 0.0027(9) -0.0030(10)
O4 0.0283(11) 0.0705(15) 0.0331(12) 0.0055(11) 0.0089(9) -0.0059(10)
O5 0.080(2) 0.085(2) 0.068(2) -0.0075(17) -0.0136(16) -0.0312(17)
O6 0.105(2) 0.0522(16) 0.085(2) -0.0016(16) 0.0478(19) -0.0269(16)
O7 0.064(2) 0.318(4) 0.088(2) 0.057(3) 0.0156(18) 0.068(3)
O8 0.077(2) 0.352(5) 0.081(2) 0.040(3) -0.0100(19) 0.046(3)
O9 0.0361(11) 0.0553(13) 0.0266(10) -0.0121(10) -0.0081(9) 0.0035(10)
O10 0.0229(9) 0.0353(11) 0.0350(11) 0.0017(9) -0.0093(8) 0.0007(8)
O11 0.0277(11) 0.0572(14) 0.0336(11) 0.0111(10) -0.0042(9) 0.0013(10)
O12 0.0382(12) 0.0473(13) 0.0344(11) 0.0119(10) -0.0088(9) 0.0028(10)
O13 0.0629(19) 0.121(3) 0.0479(16) -0.0255(17) 0.0025(13) 0.0278(18)
O14 0.086(2) 0.199(4) 0.0532(18) -0.059(2) -0.0381(17) 0.054(3)
O15 0.101(2) 0.0483(15) 0.077(2) 0.0210(14) -0.0496(18) -0.0015(15)
O16 0.073(2) 0.114(3) 0.097(3) 0.064(2) -0.0271(18) -0.041(2)
O17 0.0180(10) 0.0778(17) 0.0510(14) -0.0171(12) -0.0066(10) 0.0044(10)
O18 0.0276(10) 0.0548(13) 0.0373(12) 0.0071(10) 0.0101(9) 0.0109(10)
O19 0.0241(10) 0.0481(13) 0.0491(13) -0.0026(10) -0.0063(9) 0.0087(9)
O20 0.0183(10) 0.0517(14) 0.0670(15) 0.0108(12) 0.0024(10) -0.0012(9)
O21 0.066(2) 0.193(4) 0.0367(16) 0.007(2) -0.0075(14) -0.008(2)
O22 0.0424(16) 0.175(4) 0.0605(18) -0.019(2) -0.0156(13) -0.025(2)
O23 0.0449(18) 0.064(2) 0.229(5) 0.030(2) 0.043(2) 0.0266(15)
O24 0.0497(17) 0.0398(15) 0.177(4) 0.0080(19) 0.0051(19) 0.0014(13)
O1W 0.0622(15) 0.0482(13) 0.0369(12) 0.0001(10) -0.0072(11) 0.0142(12)
O2W 0.0557(15) 0.0482(14) 0.0738(18) 0.0045(13) -0.0260(13) 0.0046(12)
C1 0.0298(15) 0.0485(18) 0.0276(14) -0.0010(13) 0.0023(12) -0.0131(13)
C2 0.0300(15) 0.0424(16) 0.0236(14) -0.0033(12) -0.0004(11) -0.0077(12)
C3 0.0361(16) 0.0445(17) 0.0214(13) 0.0005(12) 0.0031(12) -0.0094(13)
C4 0.0282(14) 0.0389(16) 0.0289(14) 0.0003(12) 0.0028(11) -0.0101(12)
C5 0.0286(14) 0.0477(17) 0.0208(13) 0.0015(12) 0.0036(11) -0.0058(13)
C7 0.0264(14) 0.0462(17) 0.0239(14) -0.0012(12) 0.0023(11) -0.0072(12)
C9 0.0229(14) 0.065(2) 0.0355(16) -0.0087(15) -0.0012(12) -0.0040(14)
C8 0.0242(15) 0.073(2) 0.0310(16) -0.0091(15) 0.0035(12) -0.0044(15)
C10 0.0441(19) 0.0421(18) 0.052(2) 0.0066(16) -0.0039(15) -0.0135(15)
C12 0.0395(18) 0.058(2) 0.056(2) -0.0099(18) -0.0044(16) -0.0194(16)
C11 0.0378(17) 0.057(2) 0.0345(16) -0.0036(15) -0.0054(13) -0.0121(15)
C13 0.0254(14) 0.0575(19) 0.0260(14) 0.0021(14) -0.0007(11) -0.0116(13)
C15 0.0309(16) 0.071(2) 0.0238(14) 0.0053(15) -0.0024(12) -0.0076(15)
C14 0.0247(15) 0.082(2) 0.0259(15) 0.0039(16) -0.0020(12) -0.0108(15)
C57 0.0213(14) 0.059(2) 0.0299(15) 0.0062(14) 0.0034(12) -0.0024(14)
C16 0.0264(15) 0.0512(18) 0.0309(15) 0.0005(14) 0.0084(12) -0.0039(13)
C17 0.0410(18) 0.068(2) 0.0410(18) -0.0126(17) 0.0127(15) -0.0205(17)
C18 0.047(2) 0.074(3) 0.0353(18) -0.0146(17) 0.0167(15) -0.0161(18)
C19 0.0333(16) 0.0530(19) 0.0324(16) 0.0036(14) 0.0115(13) -0.0015(14)
C20 0.0303(15) 0.0397(16) 0.0365(16) 0.0025(13) 0.0086(12) -0.0039(12)
C21 0.0329(15) 0.0436(17) 0.0283(15) -0.0010(13) 0.0105(12) -0.0012(13)
C22 0.0319(16) 0.0480(18) 0.0348(16) 0.0003(14) 0.0124(13) -0.0042(14)
C23 0.0254(15) 0.070(2) 0.0327(16) 0.0019(15) 0.0032(12) -0.0024(15)
C24 0.0283(15) 0.072(2) 0.0256(15) 0.0069(15) 0.0048(12) -0.0020(15)
C25 0.0248(14) 0.0430(17) 0.0322(15) -0.0010(13) 0.0057(12) -0.0020(12)
C26 0.0280(16) 0.074(2) 0.0378(17) 0.0102(17) 0.0021(13) 0.0053(16)
C27 0.0405(18) 0.077(2) 0.0292(16) 0.0162(16) 0.0095(14) 0.0048(17)
C28 0.0280(15) 0.0370(16) 0.0369(16) -0.0014(13) 0.0075(13) -0.0007(12)
C29 0.0206(13) 0.0361(15) 0.0224(13) 0.0026(11) -0.0029(10) -0.0058(11)
C30 0.0244(13) 0.0317(14) 0.0245(13) 0.0020(11) -0.0059(11) -0.0008(11)
C31 0.0331(15) 0.0472(18) 0.0269(14) -0.0040(13) -0.0046(12) 0.0086(13)
C32 0.0300(15) 0.0513(19) 0.0358(16) -0.0013(14) -0.0068(13) 0.0135(14)
C33 0.0295(15) 0.0438(17) 0.0296(15) 0.0047(13) -0.0102(12) 0.0046(13)
C34 0.0352(16) 0.0433(17) 0.0237(14) -0.0004(12) -0.0058(12) 0.0047(13)
C35 0.0267(14) 0.0352(15) 0.0285(14) -0.0007(12) -0.0049(11) 0.0050(12)
C36 0.0318(15) 0.0486(18) 0.0293(15) 0.0026(13) -0.0081(12) 0.0074(13)
C37 0.0429(17) 0.0352(15) 0.0289(15) 0.0054(12) -0.0122(13) -0.0001(13)
C38 0.0346(16) 0.0422(17) 0.0314(15) 0.0026(13) -0.0095(12) -0.0037(13)
C39 0.0294(15) 0.0432(17) 0.0238(13) 0.0051(12) -0.0030(11) 0.0057(12)
C40 0.0351(17) 0.064(2) 0.0407(18) 0.0254(17) -0.0064(14) -0.0036(15)
C41 0.0288(16) 0.074(2) 0.050(2) 0.0234(18) -0.0097(14) -0.0067(16)
C42 0.0304(15) 0.0427(17) 0.0203(13) 0.0013(12) -0.0019(11) 0.0069(13)
C43 0.0193(14) 0.0402(16) 0.0415(17) 0.0016(13) 0.0016(12) 0.0052(12)
C44 0.0174(13) 0.0496(18) 0.0334(15) -0.0039(13) 0.0000(11) 0.0025(12)
C45 0.0237(14) 0.0508(18) 0.0302(15) -0.0019(13) 0.0041(12) 0.0033(13)
C46 0.0221(14) 0.0481(17) 0.0306(15) -0.0055(13) -0.0049(11) 0.0026(12)
C47 0.0172(13) 0.0473(17) 0.0381(16) -0.0009(14) 0.0003(12) 0.0031(12)
C48 0.0223(15) 0.101(3) 0.0284(16) -0.0081(17) 0.0023(12) 0.0056(16)
C49 0.0215(15) 0.097(3) 0.0342(17) -0.0107(18) -0.0025(13) 0.0062(16)
C50 0.0176(13) 0.0502(18) 0.0335(15) -0.0023(13) -0.0014(11) 0.0017(12)
C51 0.0204(14) 0.0404(17) 0.0502(18) -0.0003(14) 0.0034(12) -0.0033(12)
C52 0.0241(14) 0.0390(16) 0.0431(17) 0.0016(14) 0.0043(12) 0.0036(12)
C53 0.0180(13) 0.0413(16) 0.0310(14) 0.0008(12) 0.0002(11) 0.0016(11)
C54 0.0196(13) 0.0409(17) 0.0454(17) 0.0034(14) 0.0001(12) -0.0022(12)
C55 0.0231(14) 0.0395(16) 0.0443(17) 0.0004(14) -0.0011(12) 0.0063(12)
C56 0.0189(13) 0.0497(18) 0.0283(14) 0.0026(13) -0.0008(11) 0.0034(13)

loop_
_atom_type_symbol
_atom_type_description
_atom_type_scat_dispersion_real
_atom_type_scat_dispersion_imag
_atom_type_scat_source
C C 0.0033 0.0016 'International Tables Vol C Tables 4.2.6.8 and 6.1.1.4'
H H 0.0000 0.0000 'International Tables Vol C Tables 4.2.6.8 and 6.1.1.4'
N N 0.0061 0.0033 'International Tables Vol C Tables 4.2.6.8 and 6.1.1.4'
O O 0.0106 0.0060 'International Tables Vol C Tables 4.2.6.8 and 6.1.1.4'
Cd Cd -0.8075 1.2024 'International Tables Vol C Tables 4.2.6.8 and 6.1.1.4'

loop_
_geom_angle_atom_site_label_1
_geom_angle_atom_site_label_2
_geom_angle_atom_site_label_3
_geom_angle
_geom_angle_site_symmetry_1
_geom_angle_site_symmetry_3
O1 Cd1 N5 170.00(10) . 3_557
O1 Cd1 O18 103.47(9) . .
N5 Cd1 O18 85.84(9) 3_557 .
O1 Cd1 O1W 85.45(10) . .
N5 Cd1 O1W 99.50(9) 3_557 .
O18 Cd1 O1W 82.96(8) . .
O1 Cd1 O12 83.73(9) . 4
N5 Cd1 O12 89.19(9) 3_557 4
O18 Cd1 O12 155.89(7) . 4
O1W Cd1 O12 74.61(8) . 4
O1 Cd1 O9 78.45(10) . .
N5 Cd1 O9 92.56(8) 3_557 .
O18 Cd1 O9 133.01(7) . .
O1W Cd1 O9 143.02(7) . .
O12 Cd1 O9 70.72(7) 4 .
O1 Cd1 O10 93.30(9) . .
N5 Cd1 O10 84.07(7) 3_557 .
O18 Cd1 O10 83.19(7) . .
O1W Cd1 O10 165.40(7) . .
O12 Cd1 O10 119.76(6) 4 .
O9 Cd1 O10 50.03(6) . .
O2 Cd2 N1 165.38(9) . .
O2 Cd2 O2W 80.51(10) . .
N1 Cd2 O2W 95.99(10) . .
O2 Cd2 O17 109.61(8) . .
N1 Cd2 O17 83.55(8) . .
O2W Cd2 O17 80.36(9) . .
O2 Cd2 O20 78.81(9) . 1_655
N1 Cd2 O20 90.98(9) . 1_655
O2W Cd2 O20 120.25(9) . 1_655
O17 Cd2 O20 159.21(9) . 1_655
O2 Cd2 O10 93.11(8) . .
N1 Cd2 O10 96.13(8) . .
O2W Cd2 O10 152.97(8) . .
O17 Cd2 O10 77.13(8) . .
O20 Cd2 O10 83.57(7) 1_655 .
O9 Cd3 O19 96.38(8) 2_456 .
O9 Cd3 O3 132.90(9) 2_456 4_466
O19 Cd3 O3 122.20(8) . 4_466
O9 Cd3 O11 127.15(8) 2_456 3_557
O19 Cd3 O11 85.06(8) . 3_557
O3 Cd3 O11 85.47(8) 4_466 3_557
O9 Cd3 O4 107.04(8) 2_456 4_466
O19 Cd3 O4 85.81(8) . 4_466
O3 Cd3 O4 56.04(7) 4_466 4_466
O11 Cd3 O4 125.68(8) 3_557 4_466
O9 Cd3 O12 78.60(7) 2_456 3_557
O19 Cd3 O12 117.82(7) . 3_557
O3 Cd3 O12 102.20(8) 4_466 3_557
O11 Cd3 O12 55.46(7) 3_557 3_557
O4 Cd3 O12 155.41(8) 4_466 3_557
O9 Cd3 C28 125.67(9) 2_456 4_466
O19 Cd3 C28 103.39(9) . 4_466
O3 Cd3 C28 27.95(8) 4_466 4_466
O11 Cd3 C28 104.81(8) 3_557 4_466
O4 Cd3 C28 28.28(8) 4_466 4_466
O12 Cd3 C28 129.86(9) 3_557 4_466
O9 Cd3 C42 103.33(8) 2_456 3_557
O19 Cd3 C42 102.32(8) . 3_557
O3 Cd3 C42 94.30(8) 4_466 3_557
O11 Cd3 C42 27.64(8) 3_557 3_557
O4 Cd3 C42 147.45(8) 4_466 3_557
O12 Cd3 C42 27.82(8) 3_557 3_557
C28 Cd3 C42 120.43(9) 4_466 3_557
C7 N1 C9 105.9(2) . .
C7 N1 Cd2 130.16(19) . .
C9 N1 Cd2 123.91(19) . .
C7 N2 C8 106.6(2) . .
C7 N2 C2 126.8(2) . .
C8 N2 C2 126.6(2) . .
C10 N3 C12 104.9(3) . .
C10 N4 C11 107.0(3) . .
C10 N4 C4 125.9(3) . .
C11 N4 C4 127.0(3) . .
C13 N5 C15 105.6(2) . .
C13 N5 Cd1 125.98(19) . 3_557
C15 N5 Cd1 126.11(19) . 3_557
C13 N6 C14 106.4(2) . .
C13 N6 C5 126.9(2) . .
C14 N6 C5 126.6(2) . .
O6 N7 O5 123.5(3) . .
O6 N7 C20 117.8(3) . .
O5 N7 C20 118.6(3) . .
O7 N8 O8 116.6(5) . .
O7 N8 C23 123.7(4) . .
O8 N8 C23 119.5(4) . .
O14 N9 O13 122.9(3) . .
O14 N9 C34 118.6(3) . .
O13 N9 C34 118.4(3) . .
O16 N10 O15 124.0(3) . .
O16 N10 C37 117.8(3) . .
O15 N10 C37 118.2(3) . .
O22 N11 O21 122.1(3) . .
O22 N11 C46 119.8(3) . .
O21 N11 C46 118.1(3) . .
O23 N12 O24 121.0(3) . .
O23 N12 C55 119.7(3) . .
O24 N12 C55 119.2(3) . .
C4 C6 C5 118.3(3) . .
C4 C6 H6 120.8 . .
C5 C6 H6 120.8 . .
C57 O1 Cd1 123.5(2) . .
C57 O2 Cd2 142.1(2) . .
C28 O3 Cd3 92.44(18) . 4_765
C28 O4 Cd3 89.17(17) . 4_765
C29 O9 Cd3 152.90(19) . 2_446
C29 O9 Cd1 96.57(17) . .
Cd3 O9 Cd1 99.07(7) 2_446 .
C29 O10 Cd2 126.22(17) . .
C29 O10 Cd1 92.42(16) . .
Cd2 O10 Cd1 100.48(7) . .
C42 O11 Cd3 92.63(17) . 3_557
C42 O12 Cd3 90.09(17) . 3_557
C42 O12 Cd1 173.60(19) . 4_656
Cd3 O12 Cd1 95.20(7) 3_557 4_656
C43 O17 Cd2 119.26(19) . .
C43 O18 Cd1 126.50(19) . .
C56 O19 Cd3 132.37(19) . .
C56 O20 Cd2 108.65(19) . 1_455
Cd1 O1W H1WA 113.3 . .
Cd1 O1W H1WB 114.3 . .
H1WA O1W H1WB 100.6 . .
Cd2 O2W H2WA 124.1 . .
Cd2 O2W H2WB 116.8 . .
H2WA O2W H2WB 110.8 . .
C2 C1 C5 118.8(3) . .
C2 C1 H1 120.6 . .
C5 C1 H1 120.6 . .
C1 C2 C3 121.0(3) . .
C1 C2 N2 120.3(2) . .
C3 C2 N2 118.8(2) . .
C4 C3 C2 118.9(3) . .
C4 C3 H3 120.6 . .
C2 C3 H3 120.6 . .
C3 C4 C6 121.6(3) . .
C3 C4 N4 118.9(2) . .
C6 C4 N4 119.4(3) . .
C1 C5 C6 121.3(3) . .
C1 C5 N6 120.1(2) . .
C6 C5 N6 118.6(3) . .
N1 C7 N2 111.3(2) . .
N1 C7 H7 124.3 . .
N2 C7 H7 124.3 . .
C8 C9 N1 110.0(3) . .
C8 C9 H9 125.0 . .
N1 C9 H9 125.0 . .
C9 C8 N2 106.2(3) . .
C9 C8 H8 126.9 . .
N2 C8 H8 126.9 . .
N3 C10 N4 111.9(3) . .
N3 C10 H10 124.0 . .
N4 C10 H10 124.0 . .
C11 C12 N3 110.8(3) . .
C11 C12 H12 124.6 . .
N3 C12 H12 124.6 . .
C12 C11 N4 105.4(3) . .
C12 C11 H11 127.3 . .
N4 C11 H11 127.3 . .
N5 C13 N6 111.6(2) . .
N5 C13 H13 124.2 . .
N6 C13 H13 124.2 . .
C14 C15 N5 110.0(3) . .
C14 C15 H15A 125.0 . .
N5 C15 H15A 125.0 . .
C15 C14 N6 106.4(3) . .
C15 C14 H14 126.8 . .
N6 C14 H14 126.8 . .
O2 C57 O1 126.6(3) . .
O2 C57 C16 117.4(3) . .
O1 C57 C16 116.0(3) . .
C17 C16 C21 119.6(3) . .
C17 C16 C57 120.2(3) . .
C21 C16 C57 120.1(3) . .
C16 C17 C18 120.7(3) . .
C16 C17 H17 119.7 . .
C18 C17 H17 119.7 . .
C19 C18 C17 121.1(3) . .
C19 C18 H18 119.5 . .
C17 C18 H18 119.5 . .
C18 C19 C20 117.1(3) . .
C18 C19 C22 120.4(3) . .
C20 C19 C22 121.8(3) . .
C21 C20 C19 122.8(3) . .
C21 C20 N7 117.7(3) . .
C19 C20 N7 119.5(3) . .
C16 C21 C20 118.6(3) . .
C16 C21 H21 120.7 . .
C20 C21 H21 120.7 . .
C23 C22 C27 116.7(3) . .
C23 C22 C19 125.9(3) . .
C27 C22 C19 117.2(3) . .
C22 C23 C24 122.5(3) . .
C22 C23 N8 121.1(3) . .
C24 C23 N8 116.4(3) . .
C25 C24 C23 119.2(3) . .
C25 C24 H24 120.4 . .
C23 C24 H24 120.4 . .
C26 C25 C24 119.2(3) . .
C26 C25 C28 119.6(3) . .
C24 C25 C28 121.1(3) . .
C25 C26 C27 120.9(3) . .
C25 C26 H26 119.6 . .
C27 C26 H26 119.6 . .
C26 C27 C22 121.4(3) . .
C26 C27 H27 119.3 . .
C22 C27 H27 119.3 . .
O3 C28 O4 121.5(3) . .
O3 C28 C25 118.6(3) . .
O4 C28 C25 119.9(3) . .
O3 C28 Cd3 59.62(15) . 4_765
O4 C28 Cd3 62.54(15) . 4_765
C25 C28 Cd3 169.6(2) . 4_765
O10 C29 O9 120.7(2) . .
O10 C29 C30 119.7(2) . .
O9 C29 C30 119.6(2) . .
C35 C30 C31 119.7(2) . .
C35 C30 C29 119.4(2) . .
C31 C30 C29 121.0(2) . .
C32 C31 C30 120.4(3) . .
C32 C31 H31 119.8 . .
C30 C31 H31 119.8 . .
C31 C32 C33 121.5(3) . .
C31 C32 H32 119.2 . .
C33 C32 H32 119.2 . .
C32 C33 C34 116.7(3) . .
C32 C33 C36 117.6(3) . .
C34 C33 C36 125.7(3) . .
C35 C34 C33 122.6(3) . .
C35 C34 N9 117.0(3) . .
C33 C34 N9 120.4(3) . .
C30 C35 C34 119.1(3) . .
C30 C35 H35 120.4 . .
C34 C35 H35 120.4 . .
C41 C36 C37 116.8(3) . .
C41 C36 C33 119.5(3) . .
C37 C36 C33 123.0(3) . .
C38 C37 C36 122.7(3) . .
C38 C37 N10 117.0(3) . .
C36 C37 N10 120.3(3) . .
C37 C38 C39 119.4(3) . .
C37 C38 H38 120.3 . .
C39 C38 H38 120.3 . .
C38 C39 C40 119.1(3) . .
C38 C39 C42 119.0(3) . .
C40 C39 C42 121.7(3) . .
C39 C40 C41 120.4(3) . .
C39 C40 H40 119.8 . .
C41 C40 H40 119.8 . .
C36 C41 C40 121.6(3) . .
C36 C41 H41 119.2 . .
C40 C41 H41 119.2 . .
O11 C42 O12 121.8(3) . .
O11 C42 C39 118.7(3) . .
O12 C42 C39 119.4(3) . .
O11 C42 Cd3 59.73(14) . 3_557
O12 C42 Cd3 62.09(14) . 3_557
C39 C42 Cd3 178.2(2) . 3_557
O17 C43 O18 125.9(3) . .
O17 C43 C44 117.5(3) . .
O18 C43 C44 116.6(3) . .
C45 C44 C49 118.6(3) . .
C45 C44 C43 119.2(3) . .
C49 C44 C43 122.2(3) . .
C44 C45 C46 119.8(3) . .
C44 C45 H45 120.1 . .
C46 C45 H45 120.1 . .
C45 C46 C47 122.9(3) . .
C45 C46 N11 116.2(3) . .
C47 C46 N11 121.0(3) . .
C48 C47 C46 116.4(3) . .
C48 C47 C50 119.7(3) . .
C46 C47 C50 123.5(3) . .
C47 C48 C49 121.5(3) . .
C47 C48 H48 119.2 . .
C49 C48 H48 119.2 . .
C44 C49 C48 120.7(3) . .
C44 C49 H49 119.6 . .
C48 C49 H49 119.6 . .
C51 C50 C55 116.3(3) . .
C51 C50 C47 117.1(3) . .
C55 C50 C47 126.7(3) . .
C50 C51 C52 122.0(3) . .
C50 C51 H51 119.0 . .
C52 C51 H51 119.0 . .
C53 C52 C51 120.7(3) . .
C53 C52 H52 119.6 . .
C51 C52 H52 119.6 . .
C52 C53 C54 118.6(2) . .
C52 C53 C56 121.3(3) . .
C54 C53 C56 120.1(3) . .
C53 C54 C55 119.7(3) . .
C53 C54 H54 120.1 . .
C55 C54 H54 120.1 . .
C54 C55 C50 122.6(3) . .
C54 C55 N12 117.1(3) . .
C50 C55 N12 120.3(3) . .
O20 C56 O19 122.5(3) . .
O20 C56 C53 118.2(3) . .
O19 C56 C53 119.3(3) . .

loop_
_geom_bond_atom_site_label_1
_geom_bond_atom_site_label_2
_geom_bond_distance
_geom_bond_site_symmetry_2
Cd1 O1 2.173(2) .
Cd1 N5 2.242(2) 3_557
Cd1 O18 2.269(2) .
Cd1 O1W 2.386(2) .
Cd1 O12 2.496(2) 4
Cd1 O9 2.531(2) .
Cd1 O10 2.622(2) .
Cd2 O2 2.271(2) .
Cd2 N1 2.296(2) .
Cd2 O2W 2.303(3) .
Cd2 O17 2.330(2) .
Cd2 O20 2.333(2) 1_655
Cd2 O10 2.362(2) .
Cd3 O9 2.201(2) 2_456
Cd3 O19 2.243(2) .
Cd3 O3 2.294(2) 4_466
Cd3 O11 2.335(2) 3_557
Cd3 O4 2.357(2) 4_466
Cd3 O12 2.387(2) 3_557
Cd3 C28 2.657(3) 4_466
Cd3 C42 2.701(3) 3_557
N1 C7 1.307(4) .
N1 C9 1.372(4) .
N2 C7 1.352(4) .
N2 C8 1.378(4) .
N2 C2 1.430(3) .
N3 C10 1.308(4) .
N3 C12 1.374(5) .
N4 C10 1.347(4) .
N4 C11 1.373(4) .
N4 C4 1.433(4) .
N5 C13 1.308(4) .
N5 C15 1.372(4) .
N5 Cd1 2.242(2) 3_557
N6 C13 1.348(4) .
N6 C14 1.375(4) .
N6 C5 1.433(3) .
N7 O6 1.208(4) .
N7 O5 1.212(4) .
N7 C20 1.469(4) .
N8 O7 1.110(5) .
N8 O8 1.146(5) .
N8 C23 1.462(5) .
N9 O14 1.204(4) .
N9 O13 1.205(4) .
N9 C34 1.475(4) .
N10 O16 1.209(4) .
N10 O15 1.221(4) .
N10 C37 1.474(4) .
N11 O22 1.205(4) .
N11 O21 1.216(4) .
N11 C46 1.467(4) .
N12 O23 1.193(4) .
N12 O24 1.206(4) .
N12 C55 1.467(4) .
C6 C4 1.379(4) .
C6 C5 1.385(4) .
C6 H6 0.9300 .
O1 C57 1.251(4) .
O2 C57 1.232(4) .
O3 C28 1.246(4) .
O3 Cd3 2.294(2) 4_765
O4 C28 1.259(4) .
O4 Cd3 2.358(2) 4_765
O9 C29 1.258(3) .
O9 Cd3 2.201(2) 2_446
O10 C29 1.251(3) .
O11 C42 1.254(4) .
O11 Cd3 2.335(2) 3_557
O12 C42 1.261(4) .
O12 Cd3 2.387(2) 3_557
O12 Cd1 2.496(2) 4_656
O17 C43 1.242(4) .
O18 C43 1.254(4) .
O19 C56 1.263(4) .
O20 C56 1.243(4) .
O20 Cd2 2.333(2) 1_455
O1W H1WA 0.8671 .
O1W H1WB 0.9602 .
O2W H2WA 0.8158 .
O2W H2WB 0.9111 .
C1 C2 1.379(4) .
C1 C5 1.381(4) .
C1 H1 0.9300 .
C2 C3 1.382(4) .
C3 C4 1.376(4) .
C3 H3 0.9300 .
C7 H7 0.9300 .
C9 C8 1.342(4) .
C9 H9 0.9300 .
C8 H8 0.9300 .
C10 H10 0.9300 .
C12 C11 1.347(5) .
C12 H12 0.9300 .
C11 H11 0.9300 .
C13 H13 0.9300 .
C15 C14 1.339(4) .
C15 H15A 0.9300 .
C14 H14 0.9300 .
C57 C16 1.509(4) .
C16 C17 1.379(4) .
C16 C21 1.382(4) .
C17 C18 1.385(4) .
C17 H17 0.9300 .
C18 C19 1.379(5) .
C18 H18 0.9300 .
C19 C20 1.390(4) .
C19 C22 1.493(4) .
C20 C21 1.385(4) .
C21 H21 0.9300 .
C22 C23 1.383(4) .
C22 C27 1.386(5) .
C23 C24 1.390(4) .
C24 C25 1.377(4) .
C24 H24 0.9300 .
C25 C26 1.376(4) .
C25 C28 1.493(4) .
C26 C27 1.379(4) .
C26 H26 0.9300 .
C27 H27 0.9300 .
C28 Cd3 2.657(3) 4_765
C29 C30 1.497(4) .
C30 C35 1.381(4) .
C30 C31 1.383(4) .
C31 C32 1.381(4) .
C31 H31 0.9300 .
C32 C33 1.389(4) .
C32 H32 0.9300 .
C33 C34 1.396(4) .
C33 C36 1.490(4) .
C34 C35 1.384(4) .
C35 H35 0.9300 .
C36 C41 1.375(5) .
C36 C37 1.392(4) .
C37 C38 1.377(4) .
C38 C39 1.380(4) .
C38 H38 0.9300 .
C39 C40 1.383(4) .
C39 C42 1.493(4) .
C40 C41 1.388(4) .
C40 H40 0.9300 .
C41 H41 0.9300 .
C42 Cd3 2.701(3) 3_557
C43 C44 1.517(4) .
C44 C45 1.375(4) .
C44 C49 1.387(4) .
C45 C46 1.384(4) .
C45 H45 0.9300 .
C46 C47 1.389(4) .
C47 C48 1.380(4) .
C47 C50 1.503(4) .
C48 C49 1.391(4) .
C48 H48 0.9300 .
C49 H49 0.9300 .
C50 C51 1.378(4) .
C50 C55 1.395(4) .
C51 C52 1.386(4) .
C51 H51 0.9300 .
C52 C53 1.382(4) .
C52 H52 0.9300 .
C53 C54 1.382(4) .
C53 C56 1.514(4) .
C54 C55 1.384(4) .
C54 H54 0.9300 .

loop_
_geom_hbond_atom_site_label_D
_geom_hbond_atom_site_label_H
_geom_hbond_atom_site_label_A
_geom_hbond_distance_DH
_geom_hbond_distance_HA
_geom_hbond_distance_DA
_geom_hbond_angle_DHA
_geom_hbond_site_symmetry_A
C14 H14 O23 0.93 2.60 3.248(4) 126.8 3_557
C14 H14 O8 0.93 2.46 3.141(5) 130.7 1_556
C13 H13 O10 0.93 2.56 3.147(3) 121.7 3_557
C10 H10 O3 0.93 2.52 3.404(4) 158.7 4_566
C8 H8 O6 0.93 2.41 3.168(4) 138.0 4_566
C9 H9 O17 0.93 2.50 3.042(4) 117.4 .
C7 H7 O11 0.93 2.57 3.454(4) 159.2 3_657
C3 H3 O11 0.93 2.39 3.236(4) 151.8 3_657
C3 H3 O3 0.93 2.58 3.255(4) 129.6 4_566
O1W H1WB N3 0.96 2.18 3.130(4) 170.3 2_546
O1W H1WA N3 0.87 2.18 3.047(4) 173.6 4_565
O2W H2WB O4 0.91 1.80 2.703(3) 170.2 4_566
O2W H2WA O24 0.82 2.44 2.967(4) 123.0 2_456
O2W H2WA O24 0.82 2.44 2.967(4) 123.0 2_456
O2W H2WB O4 0.91 1.80 2.703(3) 170.2 4_566
O1W H1WA N3 0.87 2.18 3.047(4) 173.6 4_565
O1W H1WB N3 0.96 2.18 3.130(4) 170.3 2_546
C3 H3 O3 0.93 2.58 3.255(4) 129.6 4_566
C3 H3 O11 0.93 2.39 3.236(4) 151.8 3_657
C7 H7 O11 0.93 2.57 3.454(4) 159.2 3_657
C9 H9 O17 0.93 2.50 3.042(4) 117.4 .
C8 H8 O6 0.93 2.41 3.168(4) 138.0 4_566
C10 H10 O3 0.93 2.52 3.404(4) 158.7 4_566
C13 H13 O10 0.93 2.56 3.147(3) 121.7 3_557
C14 H14 O8 0.93 2.46 3.141(5) 130.7 1_556
C14 H14 O23 0.93 2.60 3.248(4) 126.8 3_557
O2W H2WA O24 0.82 2.44 2.967(4) 123.0 2_456
O2W H2WB O4 0.91 1.80 2.703(3) 170.2 4_566
O1W H1WA N3 0.87 2.18 3.047(4) 173.6 4_565
O1W H1WB N3 0.96 2.18 3.130(4) 170.3 2_546
C3 H3 O3 0.93 2.58 3.255(4) 129.6 4_566
C3 H3 O11 0.93 2.39 3.236(4) 151.8 3_657
C7 H7 O11 0.93 2.57 3.454(4) 159.2 3_657
C9 H9 O17 0.93 2.50 3.042(4) 117.4 .
C8 H8 O6 0.93 2.41 3.168(4) 138.0 4_566
C10 H10 O3 0.93 2.52 3.404(4) 158.7 4_566
C13 H13 O10 0.93 2.56 3.147(3) 121.7 3_557
C14 H14 O8 0.93 2.46 3.141(5) 130.7 1_556
C14 H14 O23 0.93 2.60 3.248(4) 126.8 3_557

loop_
_geom_torsion_atom_site_label_1
_geom_torsion_atom_site_label_2
_geom_torsion_atom_site_label_3
_geom_torsion_atom_site_label_4
_geom_torsion
_geom_torsion_site_symmetry_1
_geom_torsion_site_symmetry_4
C5 C1 C2 C3 3.1(5) . .
C5 C1 C2 N2 -177.1(3) . .
C7 N2 C2 C1 -156.2(3) . .
C8 N2 C2 C1 27.7(5) . .
C7 N2 C2 C3 23.6(5) . .
C8 N2 C2 C3 -152.5(3) . .
C1 C2 C3 C4 -1.8(5) . .
N2 C2 C3 C4 178.5(3) . .
C2 C3 C4 C6 -0.6(5) . .
C2 C3 C4 N4 -178.0(3) . .
C5 C6 C4 C3 1.6(5) . .
C5 C6 C4 N4 178.9(3) . .
C10 N4 C4 C3 38.3(5) . .
C11 N4 C4 C3 -141.2(3) . .
C10 N4 C4 C6 -139.1(3) . .
C11 N4 C4 C6 41.4(5) . .
C2 C1 C5 C6 -2.2(5) . .
C2 C1 C5 N6 177.3(3) . .
C4 C6 C5 C1 -0.1(5) . .
C4 C6 C5 N6 -179.6(3) . .
C13 N6 C5 C1 -21.2(5) . .
C14 N6 C5 C1 159.7(3) . .
C13 N6 C5 C6 158.3(3) . .
C14 N6 C5 C6 -20.8(5) . .
C9 N1 C7 N2 -0.6(4) . .
Cd2 N1 C7 N2 177.68(19) . .
C8 N2 C7 N1 0.6(4) . .
C2 N2 C7 N1 -176.1(3) . .
C7 N1 C9 C8 0.3(4) . .
Cd2 N1 C9 C8 -178.1(2) . .
N1 C9 C8 N2 0.1(4) . .
C7 N2 C8 C9 -0.4(4) . .
C2 N2 C8 C9 176.3(3) . .
C12 N3 C10 N4 0.3(4) . .
C11 N4 C10 N3 -0.5(4) . .
C4 N4 C10 N3 179.9(3) . .
C10 N3 C12 C11 0.0(4) . .
N3 C12 C11 N4 -0.3(4) . .
C10 N4 C11 C12 0.5(4) . .
C4 N4 C11 C12 -179.9(3) . .
C15 N5 C13 N6 -0.2(4) . .
Cd1 N5 C13 N6 -163.6(2) 3_557 .
C14 N6 C13 N5 0.3(4) . .
C5 N6 C13 N5 -178.9(3) . .
C13 N5 C15 C14 -0.1(4) . .
Cd1 N5 C15 C14 163.4(2) 3_557 .
N5 C15 C14 N6 0.3(4) . .
C13 N6 C14 C15 -0.4(4) . .
C5 N6 C14 C15 178.9(3) . .
Cd2 O2 C57 O1 38.2(6) . .
Cd2 O2 C57 C16 -142.9(3) . .
Cd1 O1 C57 O2 13.0(5) . .
Cd1 O1 C57 C16 -165.9(2) . .
O2 C57 C16 C17 -159.5(3) . .
O1 C57 C16 C17 19.5(5) . .
O2 C57 C16 C21 19.9(4) . .
O1 C57 C16 C21 -161.1(3) . .
C21 C16 C17 C18 2.9(6) . .
C57 C16 C17 C18 -177.7(3) . .
C16 C17 C18 C19 -1.2(6) . .
C17 C18 C19 C20 -1.3(6) . .
C17 C18 C19 C22 169.1(4) . .
C18 C19 C20 C21 2.3(5) . .
C22 C19 C20 C21 -168.1(3) . .
C18 C19 C20 N7 -176.0(3) . .
C22 C19 C20 N7 13.7(5) . .
O6 N7 C20 C21 -139.1(3) . .
O5 N7 C20 C21 37.7(5) . .
O6 N7 C20 C19 39.2(5) . .
O5 N7 C20 C19 -143.9(4) . .
C17 C16 C21 C20 -2.0(5) . .
C57 C16 C21 C20 178.6(3) . .
C19 C20 C21 C16 -0.6(5) . .
N7 C20 C21 C16 177.7(3) . .
C18 C19 C22 C23 64.1(5) . .
C20 C19 C22 C23 -125.9(4) . .
C18 C19 C22 C27 -112.2(4) . .
C20 C19 C22 C27 57.8(5) . .
C27 C22 C23 C24 1.3(5) . .
C19 C22 C23 C24 -174.9(3) . .
C27 C22 C23 N8 -177.0(4) . .
C19 C22 C23 N8 6.8(6) . .
O7 N8 C23 C22 18.2(10) . .
O8 N8 C23 C22 -167.6(7) . .
O7 N8 C23 C24 -160.2(7) . .
O8 N8 C23 C24 14.0(9) . .
C22 C23 C24 C25 -2.4(6) . .
N8 C23 C24 C25 175.9(4) . .
C23 C24 C25 C26 0.9(5) . .
C23 C24 C25 C28 -175.4(3) . .
C24 C25 C26 C27 1.6(5) . .
C28 C25 C26 C27 178.0(3) . .
C25 C26 C27 C22 -2.8(6) . .
C23 C22 C27 C26 1.3(6) . .
C19 C22 C27 C26 177.8(3) . .
Cd3 O3 C28 O4 9.5(3) 4_765 .
Cd3 O3 C28 C25 -168.2(2) 4_765 .
Cd3 O4 C28 O3 -9.2(3) 4_765 .
Cd3 O4 C28 C25 168.4(3) 4_765 .
C26 C25 C28 O3 -10.2(5) . .
C24 C25 C28 O3 166.1(3) . .
C26 C25 C28 O4 172.1(3) . .
C24 C25 C28 O4 -11.7(5) . .
C26 C25 C28 Cd3 -87.5(13) . 4_765
C24 C25 C28 Cd3 88.8(12) . 4_765
Cd2 O10 C29 O9 -110.4(3) . .
Cd1 O10 C29 O9 -5.6(3) . .
Cd2 O10 C29 C30 72.0(3) . .
Cd1 O10 C29 C30 176.9(2) . .
Cd3 O9 C29 O10 130.8(4) 2_446 .
Cd1 O9 C29 O10 5.8(3) . .
Cd3 O9 C29 C30 -51.7(5) 2_446 .
Cd1 O9 C29 C30 -176.7(2) . .
O10 C29 C30 C35 15.1(4) . .
O9 C29 C30 C35 -162.4(3) . .
O10 C29 C30 C31 -165.3(3) . .
O9 C29 C30 C31 17.1(4) . .
C35 C30 C31 C32 -2.3(5) . .
C29 C30 C31 C32 178.2(3) . .
C30 C31 C32 C33 0.5(5) . .
C31 C32 C33 C34 1.9(5) . .
C31 C32 C33 C36 178.6(3) . .
C32 C33 C34 C35 -2.6(5) . .
C36 C33 C34 C35 -179.1(3) . .
C32 C33 C34 N9 177.3(3) . .
C36 C33 C34 N9 0.9(5) . .
O14 N9 C34 C35 -156.4(4) . .
O13 N9 C34 C35 21.8(5) . .
O14 N9 C34 C33 23.6(5) . .
O13 N9 C34 C33 -158.2(4) . .
C31 C30 C35 C34 1.6(4) . .
C29 C30 C35 C34 -178.9(3) . .
C33 C34 C35 C30 1.0(5) . .
N9 C34 C35 C30 -179.0(3) . .
C32 C33 C36 C41 -92.7(4) . .
C34 C33 C36 C41 83.8(4) . .
C32 C33 C36 C37 77.9(4) . .
C34 C33 C36 C37 -105.6(4) . .
C41 C36 C37 C38 0.4(5) . .
C33 C36 C37 C38 -170.4(3) . .
C41 C36 C37 N10 -179.5(3) . .
C33 C36 C37 N10 9.6(5) . .
O16 N10 C37 C38 25.4(5) . .
O15 N10 C37 C38 -152.2(3) . .
O16 N10 C37 C36 -154.6(4) . .
O15 N10 C37 C36 27.7(5) . .
C36 C37 C38 C39 -1.3(5) . .
N10 C37 C38 C39 178.7(3) . .
C37 C38 C39 C40 0.7(5) . .
C37 C38 C39 C42 177.5(3) . .
C38 C39 C40 C41 0.7(5) . .
C42 C39 C40 C41 -176.0(3) . .
C37 C36 C41 C40 1.0(5) . .
C33 C36 C41 C40 172.2(3) . .
C39 C40 C41 C36 -1.6(6) . .
Cd3 O11 C42 O12 -0.2(3) 3_557 .
Cd3 O11 C42 C39 -178.9(2) 3_557 .
Cd3 O12 C42 O11 0.2(3) 3_557 .
Cd3 O12 C42 C39 178.9(2) 3_557 .
C38 C39 C42 O11 3.3(4) . .
C40 C39 C42 O11 180.0(3) . .
C38 C39 C42 O12 -175.4(3) . .
C40 C39 C42 O12 1.2(4) . .
Cd2 O17 C43 O18 0.3(4) . .
Cd2 O17 C43 C44 -178.9(2) . .
Cd1 O18 C43 O17 69.8(4) . .
Cd1 O18 C43 C44 -111.0(3) . .
O17 C43 C44 C45 165.8(3) . .
O18 C43 C44 C45 -13.5(4) . .
O17 C43 C44 C49 -15.7(5) . .
O18 C43 C44 C49 165.0(3) . .
C49 C44 C45 C46 0.3(5) . .
C43 C44 C45 C46 178.9(3) . .
C44 C45 C46 C47 -1.0(5) . .
C44 C45 C46 N11 179.3(3) . .
O22 N11 C46 C45 157.1(4) . .
O21 N11 C46 C45 -22.1(5) . .
O22 N11 C46 C47 -22.5(5) . .
O21 N11 C46 C47 158.2(4) . .
C45 C46 C47 C48 1.0(5) . .
N11 C46 C47 C48 -179.3(3) . .
C45 C46 C47 C50 173.7(3) . .
N11 C46 C47 C50 -6.7(5) . .
C46 C47 C48 C49 -0.4(6) . .
C50 C47 C48 C49 -173.3(4) . .
C45 C44 C49 C48 0.3(6) . .
C43 C44 C49 C48 -178.2(3) . .
C47 C48 C49 C44 -0.3(6) . .
C48 C47 C50 C51 88.6(4) . .
C46 C47 C50 C51 -83.8(4) . .
C48 C47 C50 C55 -90.0(4) . .
C46 C47 C50 C55 97.6(4) . .
C55 C50 C51 C52 -1.9(5) . .
C47 C50 C51 C52 179.4(3) . .
C50 C51 C52 C53 2.1(5) . .
C51 C52 C53 C54 -1.5(5) . .
C51 C52 C53 C56 178.5(3) . .
C52 C53 C54 C55 0.8(5) . .
C56 C53 C54 C55 -179.2(3) . .
C53 C54 C55 C50 -0.7(5) . .
C53 C54 C55 N12 -178.8(3) . .
C51 C50 C55 C54 1.2(5) . .
C47 C50 C55 C54 179.8(3) . .
C51 C50 C55 N12 179.2(3) . .
C47 C50 C55 N12 -2.2(5) . .
O23 N12 C55 C54 175.8(4) . .
O24 N12 C55 C54 -7.6(5) . .
O23 N12 C55 C50 -2.3(6) . .
O24 N12 C55 C50 174.2(4) . .
Cd2 O20 C56 O19 8.0(4) 1_455 .
Cd2 O20 C56 C53 -170.4(2) 1_455 .
Cd3 O19 C56 O20 131.0(3) . .
Cd3 O19 C56 C53 -50.7(4) . .
C52 C53 C56 O20 174.6(3) . .
C54 C53 C56 O20 -5.4(4) . .
C52 C53 C56 O19 -3.9(4) . .
C54 C53 C56 O19 176.2(3) . .
